data_7200876
loop_
_publ_author_name
'Jana, Satyasankar'
'Cormack, Peter A. G.'
'Kennedy, Alan R.'
'Sherrington, David C.'

_publ_section_title
;
 Synthesis of main chain chiral methacrylate copolymers via chirality
 transfer from polymerizable chiral metal complexes
;
_journal_issue 21
_journal_name_full 'Journal of Materials Chemistry'
_journal_page_first 3427
_journal_paper_doi 10.1039/b823205a
_journal_volume 19
_journal_year 2009
_chemical_formula_sum 'C33 H40 N2 O4 Zn'
_chemical_formula_weight 594.04
_chemical_name_systematic
;
?
;
_space_group_IT_number 4
_symmetry_cell_setting monoclinic
_symmetry_space_group_name_Hall 'P 2yb'
_symmetry_space_group_name_H-M 'P 1 21 1'
_atom_sites_solution_hydrogens geom
_atom_sites_solution_primary direct
_atom_sites_solution_secondary difmap
_audit_creation_method SHELXL-97
_cell_angle_alpha 90.00
_cell_angle_beta 90.446(1)
_cell_angle_gamma 90.00
_cell_formula_units_Z 2
_cell_length_a 8.6170(2)
_cell_length_b 12.0528(3)
_cell_length_c 13.7930(3)
_cell_measurement_reflns_used 3384
_cell_measurement_temperature 120(2)
_cell_measurement_theta_max 27.48
_cell_measurement_theta_min 2.91
_cell_volume 1432.48(6)
_computing_structure_refinement 'SHELXL-97 (Sheldrick, 1997)'
_diffrn_ambient_temperature 120(2)
_diffrn_measured_fraction_theta_full 0.993
_diffrn_measured_fraction_theta_max 0.993
_diffrn_radiation_monochromator graphite
_diffrn_radiation_source 'fine-focus sealed tube'
_diffrn_radiation_type MoK\a
_diffrn_radiation_wavelength 0.71073
_diffrn_reflns_av_R_equivalents 0.0318
_diffrn_reflns_av_sigmaI/netI 0.0463
_diffrn_reflns_limit_h_max 11
_diffrn_reflns_limit_h_min -11
_diffrn_reflns_limit_k_max 15
_diffrn_reflns_limit_k_min -15
_diffrn_reflns_limit_l_max 17
_diffrn_reflns_limit_l_min -17
_diffrn_reflns_number 16884
_diffrn_reflns_theta_full 27.53
_diffrn_reflns_theta_max 27.53
_diffrn_reflns_theta_min 3.25
_exptl_absorpt_coefficient_mu 0.898
_exptl_absorpt_correction_type multi-scan
_exptl_crystal_colour colourless
_exptl_crystal_density_diffrn 1.377
_exptl_crystal_density_method 'not measured'
_exptl_crystal_description block
_exptl_crystal_F_000 628
_exptl_crystal_size_max 0.24
_exptl_crystal_size_mid 0.20
_exptl_crystal_size_min 0.14
_refine_diff_density_max 0.513
_refine_diff_density_min -0.351
_refine_diff_density_rms 0.045
_refine_ls_abs_structure_details 'Flack H D (1983), Acta Cryst. A39, 876-881'
_refine_ls_abs_structure_Flack 0.026(8)
_refine_ls_extinction_method none
_refine_ls_goodness_of_fit_ref 1.044
_refine_ls_hydrogen_treatment constr
_refine_ls_matrix_type full
_refine_ls_number_parameters 355
_refine_ls_number_reflns 6407
_refine_ls_number_restraints 1
_refine_ls_restrained_S_all 1.044
_refine_ls_R_factor_all 0.0334
_refine_ls_R_factor_gt 0.0297
_refine_ls_shift/su_max 0.004
_refine_ls_shift/su_mean 0.000
_refine_ls_structure_factor_coef Fsqd
_refine_ls_weighting_details 'calc w=1/[\s^2^(Fo^2^)+(0.0092P)^2^+0.4008P] where P=(Fo^2^+2Fc^2^)/3'
_refine_ls_weighting_scheme calc
_refine_ls_wR_factor_gt 0.0646
_refine_ls_wR_factor_ref 0.0663
_reflns_number_gt 6010
_reflns_number_total 6407
_reflns_threshold_expression I>2\s(I)
_cod_data_source_file b823205a.txt
_cod_data_source_block shersot1
_cod_original_sg_symbol_H-M P21
_cod_database_code 7200876

loop_
_symmetry_equiv_pos_as_xyz
'x, y, z'
'-x, y+1/2, -z'

loop_
_atom_site_label
_atom_site_type_symbol
_atom_site_fract_x
_atom_site_fract_y
_atom_site_fract_z
_atom_site_U_iso_or_equiv
_atom_site_adp_type
_atom_site_occupancy
_atom_site_symmetry_multiplicity
_atom_site_calc_flag
_atom_site_refinement_flags
_atom_site_disorder_assembly
_atom_site_disorder_group
Zn1 Zn 0.12358(2) 0.17441(2) 0.735657(14) 0.02445(6) Uani 1 1 d . . .
O1 O 0.2613(2) 0.11395(14) 0.63013(16) 0.0522(5) Uani 1 1 d . . .
O2 O 0.3143(3) 0.01889(17) 0.76121(14) 0.0554(6) Uani 1 1 d . . .
O3 O 0.14968(18) 0.33413(13) 0.73694(10) 0.0312(3) Uani 1 1 d . . .
O4 O 0.3808(2) 0.32601(13) 0.81125(13) 0.0374(4) Uani 1 1 d . . .
N1 N -0.0911(2) 0.12537(16) 0.67616(13) 0.0303(4) Uani 1 1 d . . .
N2 N 0.0320(2) 0.13586(13) 0.87236(12) 0.0222(3) Uani 1 1 d . . .
C1 C -0.0872(3) 0.1342(2) 0.56730(17) 0.0423(7) Uani 1 1 d . . .
H1A H -0.1840 0.1028 0.5395 0.051 Uiso 1 1 calc R . .
H1B H 0.0012 0.0906 0.5422 0.051 Uiso 1 1 calc R . .
C2 C -0.0709(3) 0.2541(3) 0.53616(17) 0.0469(7) Uani 1 1 d . . .
H2A H -0.0683 0.2581 0.4645 0.056 Uiso 1 1 calc R . .
H2B H 0.0282 0.2843 0.5615 0.056 Uiso 1 1 calc R . .
C3 C -0.2048(3) 0.3241(3) 0.57327(19) 0.0504(7) Uani 1 1 d . . .
H3A H -0.3028 0.3002 0.5417 0.061 Uiso 1 1 calc R . .
H3B H -0.1871 0.4030 0.5569 0.061 Uiso 1 1 calc R . .
C4 C -0.2180(3) 0.3112(2) 0.68342(18) 0.0408(6) Uani 1 1 d . . .
H4A H -0.1267 0.3458 0.7152 0.049 Uiso 1 1 calc R . .
H4B H -0.3120 0.3504 0.7060 0.049 Uiso 1 1 calc R . .
C5 C -0.2273(2) 0.1896(2) 0.71293(15) 0.0346(6) Uani 1 1 d . . .
H5 H -0.3219 0.1581 0.6808 0.042 Uiso 1 1 calc R . .
C6 C -0.2464(2) 0.1726(3) 0.82212(13) 0.0314(4) Uani 1 1 d . . .
H6 H -0.3383 0.2168 0.8433 0.038 Uiso 1 1 calc R . .
C7 C -0.2825(3) 0.0498(2) 0.83955(18) 0.0380(6) Uani 1 1 d . . .
H7A H -0.3059 0.0366 0.9088 0.046 Uiso 1 1 calc R . .
H7B H -0.3731 0.0264 0.8000 0.046 Uiso 1 1 calc R . .
C8 C -0.1377(3) -0.01467(19) 0.80990(18) 0.0372(6) Uani 1 1 d . . .
H8 H -0.1605 -0.0955 0.8181 0.045 Uiso 1 1 calc R . .
C9 C -0.1075(3) 0.0059(2) 0.70260(18) 0.0371(6) Uani 1 1 d . . .
H9A H -0.0114 -0.0336 0.6842 0.044 Uiso 1 1 calc R . .
H9B H -0.1941 -0.0263 0.6643 0.044 Uiso 1 1 calc R . .
C10 C -0.1081(2) 0.20610(16) 0.88589(14) 0.0249(4) Uani 1 1 d . . .
H10A H -0.0808 0.2842 0.8716 0.030 Uiso 1 1 calc R . .
H10B H -0.1395 0.2022 0.9547 0.030 Uiso 1 1 calc R . .
C11 C -0.0010(3) 0.01425(17) 0.87748(16) 0.0295(5) Uani 1 1 d . . .
H11 H 0.0924 -0.0250 0.8519 0.035 Uiso 1 1 calc R . .
C12 C -0.0263(3) -0.02788(18) 0.98107(17) 0.0364(6) Uani 1 1 d . . .
H12A H -0.1246 0.0031 1.0061 0.044 Uiso 1 1 calc R . .
H12B H -0.0362 -0.1097 0.9800 0.044 Uiso 1 1 calc R . .
C13 C 0.1063(3) 0.0045(2) 1.04916(18) 0.0398(6) Uani 1 1 d . . .
H13A H 0.2029 -0.0332 1.0291 0.048 Uiso 1 1 calc R . .
H13B H 0.0820 -0.0193 1.1161 0.048 Uiso 1 1 calc R . .
C14 C 0.1295(3) 0.13028(19) 1.04643(15) 0.0326(5) Uani 1 1 d . . .
H14A H 0.0361 0.1680 1.0718 0.039 Uiso 1 1 calc R . .
H14B H 0.2193 0.1511 1.0878 0.039 Uiso 1 1 calc R . .
C15 C 0.1579(2) 0.1664(2) 0.94256(12) 0.0249(4) Uani 1 1 d . . .
H15A H 0.1712 0.2480 0.9415 0.030 Uiso 1 1 calc R . .
H15B H 0.2563 0.1329 0.9204 0.030 Uiso 1 1 calc R . .
C16 C 0.3350(3) 0.03851(18) 0.67444(19) 0.0344(5) Uani 1 1 d . A .
C17 C 0.4468(2) -0.03018(16) 0.61702(15) 0.0224(4) Uani 1 1 d . . .
C18 C 0.5145(7) -0.1244(5) 0.6467(4) 0.0254(17) Uiso 0.50 1 d P A 1
H18 H 0.4946 -0.1515 0.7101 0.030 Uiso 0.50 1 calc PR A 1
C19 C 0.6158(5) -0.1848(3) 0.5847(4) 0.0197(8) Uiso 0.50 1 d P A 1
C20 C 0.6376(5) -0.1421(4) 0.4926(3) 0.0217(8) Uiso 0.50 1 d P A 1
H20 H 0.7011 -0.1817 0.4485 0.026 Uiso 0.50 1 calc PR A 1
C21 C 0.5698(5) -0.0439(4) 0.4627(3) 0.0263(10) Uiso 0.50 1 d P A 1
H21 H 0.5872 -0.0168 0.3990 0.032 Uiso 0.50 1 calc PR A 1
C22 C 0.4771(7) 0.0148(5) 0.5252(4) 0.0255(14) Uiso 0.50 1 d P A 1
H22 H 0.4344 0.0843 0.5066 0.031 Uiso 0.50 1 calc PR A 1
C23 C 0.6973(5) -0.2848(4) 0.6153(3) 0.0289(9) Uiso 0.50 1 d P A 1
H23 H 0.7575 -0.3214 0.5675 0.035 Uiso 0.50 1 calc PR A 1
C24 C 0.6962(6) -0.3301(6) 0.7030(3) 0.0390(11) Uiso 0.50 1 d P A 1
H24A H 0.6378 -0.2968 0.7534 0.047 Uiso 0.50 1 calc PR A 1
H24B H 0.7537 -0.3959 0.7154 0.047 Uiso 0.50 1 calc PR A 1
C25 C 0.2700(3) 0.37737(18) 0.77905(14) 0.0263(5) Uani 1 1 d . . .
C26 C 0.2618(2) 0.50244(17) 0.78753(14) 0.0244(4) Uani 1 1 d . . .
C27 C 0.3597(2) 0.55648(17) 0.85329(14) 0.0240(4) Uani 1 1 d . . .
H27 H 0.4343 0.5145 0.8886 0.029 Uiso 1 1 calc R . .
C28 C 0.3504(2) 0.6707(2) 0.86837(12) 0.0251(4) Uani 1 1 d . . .
C29 C 0.2423(3) 0.73110(17) 0.81399(15) 0.0302(5) Uani 1 1 d . . .
H29 H 0.2345 0.8091 0.8224 0.036 Uiso 1 1 calc R . .
C30 C 0.1464(2) 0.6777(3) 0.74780(13) 0.0322(4) Uani 1 1 d . . .
H30 H 0.0739 0.7196 0.7106 0.039 Uiso 1 1 calc R . .
C31 C 0.1549(3) 0.56401(19) 0.73521(15) 0.0296(5) Uani 1 1 d . . .
H31 H 0.0871 0.5282 0.6905 0.036 Uiso 1 1 calc R . .
C32 C 0.4520(3) 0.72343(18) 0.94120(15) 0.0305(5) Uani 1 1 d . . .
H32 H 0.5030 0.6753 0.9857 0.037 Uiso 1 1 calc R . .
C33 C 0.4798(3) 0.8307(2) 0.95126(18) 0.0389(6) Uani 1 1 d . . .
H33A H 0.4318 0.8825 0.9087 0.047 Uiso 1 1 calc R . .
H33B H 0.5478 0.8560 1.0011 0.047 Uiso 1 1 calc R . .
C21A C 0.6006(5) -0.0880(5) 0.4793(3) 0.0238(9) Uiso 0.50 1 d P A 2
H21A H 0.6372 -0.0746 0.4156 0.029 Uiso 0.50 1 calc PR A 2
C20A C 0.6475(5) -0.1816(4) 0.5296(4) 0.0210(8) Uiso 0.50 1 d P A 2
H20A H 0.7145 -0.2330 0.4988 0.025 Uiso 0.50 1 calc PR A 2
C24A C 0.7595(6) -0.3704(4) 0.6584(4) 0.0376(11) Uiso 0.50 1 d P A 2
H24C H 0.8140 -0.3632 0.5991 0.045 Uiso 0.50 1 calc PR A 2
H24D H 0.7833 -0.4297 0.7014 0.045 Uiso 0.50 1 calc PR A 2
C19A C 0.5994(5) -0.2027(3) 0.6240(3) 0.0212(9) Uiso 0.50 1 d P A 2
C23A C 0.6522(6) -0.2992(4) 0.6807(4) 0.0317(11) Uiso 0.50 1 d P A 2
H23A H 0.6019 -0.3108 0.7409 0.038 Uiso 0.50 1 calc PR A 2
C18A C 0.5000(7) -0.1282(5) 0.6660(4) 0.0217(15) Uiso 0.50 1 d P A 2
H18A H 0.4650 -0.1421 0.7300 0.026 Uiso 0.50 1 calc PR A 2
C22A C 0.4985(7) -0.0130(5) 0.5234(4) 0.0256(14) Uiso 0.50 1 d P A 2
H22A H 0.4642 0.0505 0.4885 0.031 Uiso 0.50 1 calc PR A 2

loop_
_atom_site_aniso_label
_atom_site_aniso_U_11
_atom_site_aniso_U_22
_atom_site_aniso_U_33
_atom_site_aniso_U_23
_atom_site_aniso_U_13
_atom_site_aniso_U_12
Zn1 0.02294(11) 0.02561(11) 0.02488(10) -0.00221(12) 0.00430(8) -0.00739(12)
O1 0.0298(10) 0.0275(9) 0.0991(16) -0.0129(10) -0.0069(10) 0.0079(8)
O2 0.0645(14) 0.0516(12) 0.0507(12) -0.0258(10) 0.0407(10) -0.0252(11)
O3 0.0322(9) 0.0281(8) 0.0332(8) -0.0025(6) 0.0012(7) -0.0119(7)
O4 0.0405(10) 0.0258(8) 0.0457(10) 0.0027(8) -0.0043(8) -0.0017(7)
N1 0.0245(9) 0.0388(10) 0.0277(9) -0.0086(8) 0.0045(7) -0.0084(8)
N2 0.0241(9) 0.0173(7) 0.0253(8) -0.0023(6) 0.0044(7) -0.0026(6)
C1 0.0286(12) 0.0708(18) 0.0276(11) -0.0130(11) -0.0005(9) -0.0105(12)
C2 0.0347(14) 0.080(2) 0.0258(12) 0.0072(13) -0.0001(10) -0.0060(15)
C3 0.0336(14) 0.0755(19) 0.0422(14) 0.0134(14) -0.0054(11) -0.0021(14)
C4 0.0303(13) 0.0537(16) 0.0384(13) 0.0035(11) 0.0028(10) 0.0020(12)
C5 0.0206(9) 0.0500(17) 0.0333(10) -0.0080(11) 0.0013(8) -0.0072(11)
C6 0.0202(9) 0.0393(10) 0.0349(9) -0.0062(14) 0.0066(7) -0.0001(13)
C7 0.0301(13) 0.0424(14) 0.0416(13) -0.0073(11) 0.0111(10) -0.0176(11)
C8 0.0381(14) 0.0267(12) 0.0470(14) -0.0093(10) 0.0134(11) -0.0143(10)
C9 0.0348(13) 0.0360(13) 0.0406(13) -0.0177(11) 0.0106(11) -0.0181(11)
C10 0.0265(10) 0.0212(10) 0.0271(9) -0.0049(7) 0.0059(8) -0.0001(8)
C11 0.0336(12) 0.0177(10) 0.0374(12) -0.0026(9) 0.0135(10) -0.0029(9)
C12 0.0413(14) 0.0219(11) 0.0461(14) 0.0061(10) 0.0149(11) -0.0009(10)
C13 0.0472(15) 0.0353(13) 0.0371(12) 0.0116(10) 0.0140(11) 0.0079(12)
C14 0.0361(12) 0.0341(11) 0.0276(10) 0.0016(9) 0.0054(9) 0.0031(10)
C15 0.0255(9) 0.0245(10) 0.0247(8) 0.0002(10) 0.0014(7) -0.0015(11)
C16 0.0224(11) 0.0233(11) 0.0575(15) -0.0133(10) 0.0085(11) -0.0082(9)
C17 0.0180(10) 0.0225(10) 0.0266(10) -0.0037(8) 0.0028(8) -0.0036(8)
C25 0.0303(12) 0.0251(11) 0.0235(10) -0.0004(9) 0.0051(9) -0.0075(9)
C26 0.0242(11) 0.0253(10) 0.0237(9) 0.0032(8) 0.0031(8) -0.0062(9)
C27 0.0237(10) 0.0247(10) 0.0236(9) 0.0045(8) 0.0017(8) -0.0029(8)
C28 0.0269(9) 0.0241(9) 0.0243(8) 0.0009(11) 0.0060(7) -0.0113(12)
C29 0.0363(12) 0.0229(11) 0.0314(11) 0.0017(8) 0.0036(9) -0.0023(9)
C30 0.0319(10) 0.0326(10) 0.0319(9) 0.0052(13) -0.0029(8) 0.0026(14)
C31 0.0332(12) 0.0299(11) 0.0257(10) -0.0005(9) -0.0007(9) -0.0048(9)
C32 0.0301(12) 0.0311(11) 0.0303(11) -0.0009(9) 0.0017(9) -0.0074(9)
C33 0.0444(14) 0.0365(12) 0.0357(12) -0.0077(10) 0.0014(11) -0.0101(11)

loop_
_atom_type_symbol
_atom_type_description
_atom_type_scat_dispersion_real
_atom_type_scat_dispersion_imag
_atom_type_scat_source
Zn Zn 0.2839 1.4301 'International Tables Vol C Tables 4.2.6.8 and 6.1.1.4'
O O 0.0106 0.0060 'International Tables Vol C Tables 4.2.6.8 and 6.1.1.4'
N N 0.0061 0.0033 'International Tables Vol C Tables 4.2.6.8 and 6.1.1.4'
C C 0.0033 0.0016 'International Tables Vol C Tables 4.2.6.8 and 6.1.1.4'
H H 0.0000 0.0000 'International Tables Vol C Tables 4.2.6.8 and 6.1.1.4'

loop_
_geom_angle_atom_site_label_1
_geom_angle_atom_site_label_2
_geom_angle_atom_site_label_3
_geom_angle
_geom_angle_site_symmetry_1
_geom_angle_site_symmetry_3
_geom_angle_publ_flag
O3 Zn1 O1 107.21(7) . . ?
O3 Zn1 N2 104.82(6) . . ?
O1 Zn1 N2 142.47(7) . . ?
O3 Zn1 N1 112.61(7) . . ?
O1 Zn1 N1 97.89(7) . . ?
N2 Zn1 N1 87.29(7) . . ?
O3 Zn1 C16 123.23(7) . . ?
O1 Zn1 C16 28.45(8) . . ?
N2 Zn1 C16 114.94(7) . . ?
N1 Zn1 C16 108.25(7) . . ?
C16 O1 Zn1 101.93(17) . . ?
C25 O3 Zn1 119.77(15) . . ?
C9 N1 C5 109.90(18) . . ?
C9 N1 C1 108.33(18) . . ?
C5 N1 C1 108.94(18) . . ?
C9 N1 Zn1 105.11(15) . . ?
C5 N1 Zn1 114.31(13) . . ?
C1 N1 Zn1 110.07(13) . . ?
C10 N2 C15 111.36(15) . . ?
C10 N2 C11 113.40(16) . . ?
C15 N2 C11 110.39(18) . . ?
C10 N2 Zn1 107.31(12) . . ?
C15 N2 Zn1 104.54(11) . . ?
C11 N2 Zn1 109.39(11) . . ?
N1 C1 C2 110.66(19) . . ?
N1 C1 H1A 109.5 . . ?
C2 C1 H1A 109.5 . . ?
N1 C1 H1B 109.5 . . ?
C2 C1 H1B 109.5 . . ?
H1A C1 H1B 108.1 . . ?
C1 C2 C3 111.2(2) . . ?
C1 C2 H2A 109.4 . . ?
C3 C2 H2A 109.4 . . ?
C1 C2 H2B 109.4 . . ?
C3 C2 H2B 109.4 . . ?
H2A C2 H2B 108.0 . . ?
C2 C3 C4 109.9(2) . . ?
C2 C3 H3A 109.7 . . ?
C4 C3 H3A 109.7 . . ?
C2 C3 H3B 109.7 . . ?
C4 C3 H3B 109.7 . . ?
H3A C3 H3B 108.2 . . ?
C5 C4 C3 111.5(2) . . ?
C5 C4 H4A 109.3 . . ?
C3 C4 H4A 109.3 . . ?
C5 C4 H4B 109.3 . . ?
C3 C4 H4B 109.3 . . ?
H4A C4 H4B 108.0 . . ?
N1 C5 C4 111.37(18) . . ?
N1 C5 C6 110.8(2) . . ?
C4 C5 C6 113.5(2) . . ?
N1 C5 H5 106.9 . . ?
C4 C5 H5 106.9 . . ?
C6 C5 H5 106.9 . . ?
C5 C6 C10 116.17(17) . . ?
C5 C6 C7 107.9(2) . . ?
C10 C6 C7 108.8(2) . . ?
C5 C6 H6 107.9 . . ?
C10 C6 H6 107.9 . . ?
C7 C6 H6 107.9 . . ?
C8 C7 C6 106.40(17) . . ?
C8 C7 H7A 110.4 . . ?
C6 C7 H7A 110.4 . . ?
C8 C7 H7B 110.4 . . ?
C6 C7 H7B 110.4 . . ?
H7A C7 H7B 108.6 . . ?
C9 C8 C7 108.8(2) . . ?
C9 C8 C11 114.57(19) . . ?
C7 C8 C11 110.25(18) . . ?
C9 C8 H8 107.6 . . ?
C7 C8 H8 107.6 . . ?
C11 C8 H8 107.6 . . ?
N1 C9 C8 114.27(17) . . ?
N1 C9 H9A 108.7 . . ?
C8 C9 H9A 108.7 . . ?
N1 C9 H9B 108.7 . . ?
C8 C9 H9B 108.7 . . ?
H9A C9 H9B 107.6 . . ?
N2 C10 C6 114.03(17) . . ?
N2 C10 H10A 108.7 . . ?
C6 C10 H10A 108.7 . . ?
N2 C10 H10B 108.7 . . ?
C6 C10 H10B 108.7 . . ?
H10A C10 H10B 107.6 . . ?
N2 C11 C12 113.40(17) . . ?
N2 C11 C8 109.81(18) . . ?
C12 C11 C8 112.09(18) . . ?
N2 C11 H11 107.1 . . ?
C12 C11 H11 107.1 . . ?
C8 C11 H11 107.1 . . ?
C13 C12 C11 112.21(18) . . ?
C13 C12 H12A 109.2 . . ?
C11 C12 H12A 109.2 . . ?
C13 C12 H12B 109.2 . . ?
C11 C12 H12B 109.2 . . ?
H12A C12 H12B 107.9 . . ?
C12 C13 C14 109.6(2) . . ?
C12 C13 H13A 109.7 . . ?
C14 C13 H13A 109.7 . . ?
C12 C13 H13B 109.7 . . ?
C14 C13 H13B 109.7 . . ?
H13A C13 H13B 108.2 . . ?
C15 C14 C13 109.23(19) . . ?
C15 C14 H14A 109.8 . . ?
C13 C14 H14A 109.8 . . ?
C15 C14 H14B 109.8 . . ?
C13 C14 H14B 109.8 . . ?
H14A C14 H14B 108.3 . . ?
N2 C15 C14 114.76(17) . . ?
N2 C15 H15A 108.6 . . ?
C14 C15 H15A 108.6 . . ?
N2 C15 H15B 108.6 . . ?
C14 C15 H15B 108.6 . . ?
H15A C15 H15B 107.6 . . ?
O2 C16 O1 122.1(2) . . ?
O2 C16 C17 120.3(2) . . ?
O1 C16 C17 117.6(2) . . ?
O2 C16 Zn1 72.45(15) . . ?
O1 C16 Zn1 49.62(12) . . ?
C17 C16 Zn1 167.08(18) . . ?
C18 C17 C22A 105.6(4) . . ?
C18 C17 C22 121.3(4) . . ?
C22A C17 C22 15.8(3) . . ?
C18 C17 C18A 11.7(4) . . ?
C22A C17 C18A 117.3(4) . . ?
C22 C17 C18A 133.0(4) . . ?
C18 C17 C16 125.9(3) . . ?
C22A C17 C16 128.5(3) . . ?
C22 C17 C16 112.8(3) . . ?
C18A C17 C16 114.2(3) . . ?
C17 C18 C19 121.1(5) . . ?
C17 C18 H18 119.4 . . ?
C19 C18 H18 119.4 . . ?
C20 C19 C18 116.6(4) . . ?
C20 C19 C23 120.3(5) . . ?
C18 C19 C23 123.0(5) . . ?
C21 C20 C19 122.2(4) . . ?
C21 C20 H20 118.9 . . ?
C19 C20 H20 118.9 . . ?
C22 C21 C20 120.0(5) . . ?
C22 C21 H21 120.0 . . ?
C20 C21 H21 120.0 . . ?
C21 C22 C17 118.7(5) . . ?
C21 C22 H22 120.7 . . ?
C17 C22 H22 120.7 . . ?
C24 C23 C19 126.7(5) . . ?
C24 C23 H23 116.6 . . ?
C19 C23 H23 116.6 . . ?
C23 C24 H24A 120.0 . . ?
C23 C24 H24B 120.0 . . ?
H24A C24 H24B 120.0 . . ?
O4 C25 O3 125.6(2) . . ?
O4 C25 C26 121.0(2) . . ?
O3 C25 C26 113.4(2) . . ?
C31 C26 C27 119.07(19) . . ?
C31 C26 C25 121.73(19) . . ?
C27 C26 C25 119.13(19) . . ?
C28 C27 C26 121.52(19) . . ?
C28 C27 H27 119.2 . . ?
C26 C27 H27 119.2 . . ?
C27 C28 C29 118.23(19) . . ?
C27 C28 C32 119.6(2) . . ?
C29 C28 C32 122.2(2) . . ?
C30 C29 C28 120.3(2) . . ?
C30 C29 H29 119.9 . . ?
C28 C29 H29 119.9 . . ?
C31 C30 C29 120.7(2) . . ?
C31 C30 H30 119.6 . . ?
C29 C30 H30 119.6 . . ?
C26 C31 C30 120.2(2) . . ?
C26 C31 H31 119.9 . . ?
C30 C31 H31 119.9 . . ?
C33 C32 C28 126.9(2) . . ?
C33 C32 H32 116.6 . . ?
C28 C32 H32 116.6 . . ?
C32 C33 H33A 120.0 . . ?
C32 C33 H33B 120.0 . . ?
H33A C33 H33B 120.0 . . ?
C20A C21A C22A 119.3(4) . . ?
C20A C21A H21A 120.3 . . ?
C22A C21A H21A 120.3 . . ?
C21A C20A C19A 122.0(4) . . ?
C21A C20A H20A 119.0 . . ?
C19A C20A H20A 119.0 . . ?
C23A C24A H24C 120.0 . . ?
C23A C24A H24D 120.0 . . ?
H24C C24A H24D 120.0 . . ?
C18A C19A C20A 117.8(4) . . ?
C18A C19A C23A 119.0(4) . . ?
C20A C19A C23A 123.3(4) . . ?
C24A C23A C19A 127.9(5) . . ?
C24A C23A H23A 116.1 . . ?
C19A C23A H23A 116.1 . . ?
C19A C18A C17 122.6(5) . . ?
C19A C18A H18A 118.7 . . ?
C17 C18A H18A 118.7 . . ?
C17 C22A C21A 121.0(5) . . ?
C17 C22A H22A 119.5 . . ?
C21A C22A H22A 119.5 . . ?

loop_
_geom_bond_atom_site_label_1
_geom_bond_atom_site_label_2
_geom_bond_distance
_geom_bond_site_symmetry_2
_geom_bond_publ_flag
Zn1 O3 1.9382(15) . ?
Zn1 O1 2.021(2) . ?
Zn1 N2 2.1016(16) . ?
Zn1 N1 2.1026(18) . ?
Zn1 C16 2.596(2) . ?
O1 C16 1.264(3) . ?
O2 C16 1.234(3) . ?
O3 C25 1.294(3) . ?
O4 C25 1.219(3) . ?
N1 C9 1.492(3) . ?
N1 C5 1.498(3) . ?
N1 C1 1.506(3) . ?
N2 C10 1.488(3) . ?
N2 C15 1.494(2) . ?
N2 C11 1.495(2) . ?
C1 C2 1.515(4) . ?
C1 H1A 0.9900 . ?
C1 H1B 0.9900 . ?
C2 C3 1.521(4) . ?
C2 H2A 0.9900 . ?
C2 H2B 0.9900 . ?
C3 C4 1.532(3) . ?
C3 H3A 0.9900 . ?
C3 H3B 0.9900 . ?
C4 C5 1.522(4) . ?
C4 H4A 0.9900 . ?
C4 H4B 0.9900 . ?
C5 C6 1.530(3) . ?
C5 H5 1.0000 . ?
C6 C10 1.530(3) . ?
C6 C7 1.532(4) . ?
C6 H6 1.0000 . ?
C7 C8 1.528(3) . ?
C7 H7A 0.9900 . ?
C7 H7B 0.9900 . ?
C8 C9 1.525(3) . ?
C8 C11 1.537(3) . ?
C8 H8 1.0000 . ?
C9 H9A 0.9900 . ?
C9 H9B 0.9900 . ?
C10 H10A 0.9900 . ?
C10 H10B 0.9900 . ?
C11 C12 1.534(3) . ?
C11 H11 1.0000 . ?
C12 C13 1.524(4) . ?
C12 H12A 0.9900 . ?
C12 H12B 0.9900 . ?
C13 C14 1.530(3) . ?
C13 H13A 0.9900 . ?
C13 H13B 0.9900 . ?
C14 C15 1.519(3) . ?
C14 H14A 0.9900 . ?
C14 H14B 0.9900 . ?
C15 H15A 0.9900 . ?
C15 H15B 0.9900 . ?
C16 C17 1.501(3) . ?
C17 C18 1.339(7) . ?
C17 C22A 1.385(6) . ?
C17 C22 1.404(6) . ?
C17 C18A 1.434(6) . ?
C18 C19 1.426(7) . ?
C18 H18 0.9500 . ?
C19 C20 1.385(6) . ?
C19 C23 1.455(6) . ?
C20 C21 1.382(6) . ?
C20 H20 0.9500 . ?
C21 C22 1.375(7) . ?
C21 H21 0.9500 . ?
C22 H22 0.9500 . ?
C23 C24 1.328(6) . ?
C23 H23 0.9500 . ?
C24 H24A 0.9500 . ?
C24 H24B 0.9500 . ?
C25 C26 1.514(3) . ?
C26 C31 1.382(3) . ?
C26 C27 1.395(3) . ?
C27 C28 1.395(3) . ?
C27 H27 0.9500 . ?
C28 C29 1.396(3) . ?
C28 C32 1.471(3) . ?
C29 C30 1.385(3) . ?
C29 H29 0.9500 . ?
C30 C31 1.383(4) . ?
C30 H30 0.9500 . ?
C31 H31 0.9500 . ?
C32 C33 1.322(3) . ?
C32 H32 0.9500 . ?
C33 H33A 0.9500 . ?
C33 H33B 0.9500 . ?
C21A C20A 1.382(7) . ?
C21A C22A 1.403(8) . ?
C21A H21A 0.9500 . ?
C20A C19A 1.393(6) . ?
C20A H20A 0.9500 . ?
C24A C23A 1.300(7) . ?
C24A H24C 0.9500 . ?
C24A H24D 0.9500 . ?
C19A C18A 1.372(7) . ?
C19A C23A 1.471(7) . ?
C23A H23A 0.9500 . ?
C18A H18A 0.9500 . ?
C22A H22A 0.9500 . ?

loop_
_geom_torsion_atom_site_label_1
_geom_torsion_atom_site_label_2
_geom_torsion_atom_site_label_3
_geom_torsion_atom_site_label_4
_geom_torsion
_geom_torsion_site_symmetry_1
_geom_torsion_site_symmetry_2
_geom_torsion_site_symmetry_3
_geom_torsion_site_symmetry_4
_geom_torsion_publ_flag
O3 Zn1 O1 C16 129.24(14) . . . . ?
N2 Zn1 O1 C16 -18.2(2) . . . . ?
N1 Zn1 O1 C16 -114.06(14) . . . . ?
O1 Zn1 O3 C25 -79.47(15) . . . . ?
N2 Zn1 O3 C25 80.70(15) . . . . ?
N1 Zn1 O3 C25 173.98(13) . . . . ?
C16 Zn1 O3 C25 -53.30(17) . . . . ?
O3 Zn1 N1 C9 -166.64(12) . . . . ?
O1 Zn1 N1 C9 80.95(13) . . . . ?
N2 Zn1 N1 C9 -61.71(13) . . . . ?
C16 Zn1 N1 C9 53.69(14) . . . . ?
O3 Zn1 N1 C5 -46.06(16) . . . . ?
O1 Zn1 N1 C5 -158.47(15) . . . . ?
N2 Zn1 N1 C5 58.87(15) . . . . ?
C16 Zn1 N1 C5 174.27(15) . . . . ?
O3 Zn1 N1 C1 76.92(16) . . . . ?
O1 Zn1 N1 C1 -35.50(17) . . . . ?
N2 Zn1 N1 C1 -178.15(16) . . . . ?
C16 Zn1 N1 C1 -62.76(17) . . . . ?
O3 Zn1 N2 C10 53.57(13) . . . . ?
O1 Zn1 N2 C10 -158.56(12) . . . . ?
N1 Zn1 N2 C10 -59.12(12) . . . . ?
C16 Zn1 N2 C10 -168.00(11) . . . . ?
O3 Zn1 N2 C15 -64.80(14) . . . . ?
O1 Zn1 N2 C15 83.08(17) . . . . ?
N1 Zn1 N2 C15 -177.48(14) . . . . ?
C16 Zn1 N2 C15 73.63(14) . . . . ?
O3 Zn1 N2 C11 176.98(14) . . . . ?
O1 Zn1 N2 C11 -35.14(19) . . . . ?
N1 Zn1 N2 C11 64.30(14) . . . . ?
C16 Zn1 N2 C11 -44.59(15) . . . . ?
C9 N1 C1 C2 179.9(2) . . . . ?
C5 N1 C1 C2 60.4(3) . . . . ?
Zn1 N1 C1 C2 -65.7(2) . . . . ?
N1 C1 C2 C3 -59.2(3) . . . . ?
C1 C2 C3 C4 54.5(3) . . . . ?
C2 C3 C4 C5 -53.0(3) . . . . ?
C9 N1 C5 C4 -177.50(19) . . . . ?
C1 N1 C5 C4 -59.0(2) . . . . ?
Zn1 N1 C5 C4 64.6(2) . . . . ?
C9 N1 C5 C6 55.2(3) . . . . ?
C1 N1 C5 C6 173.8(2) . . . . ?
Zn1 N1 C5 C6 -62.7(2) . . . . ?
C3 C4 C5 N1 56.2(3) . . . . ?
C3 C4 C5 C6 -177.96(18) . . . . ?
N1 C5 C6 C10 58.8(3) . . . . ?
C4 C5 C6 C10 -67.3(3) . . . . ?
N1 C5 C6 C7 -63.6(2) . . . . ?
C4 C5 C6 C7 170.25(19) . . . . ?
C5 C6 C7 C8 65.6(2) . . . . ?
C10 C6 C7 C8 -61.2(2) . . . . ?
C6 C7 C8 C9 -61.2(2) . . . . ?
C6 C7 C8 C11 65.2(2) . . . . ?
C5 N1 C9 C8 -52.3(3) . . . . ?
C1 N1 C9 C8 -171.2(2) . . . . ?
Zn1 N1 C9 C8 71.2(2) . . . . ?
C7 C8 C9 N1 56.3(3) . . . . ?
C11 C8 C9 N1 -67.7(3) . . . . ?
C15 N2 C10 C6 -175.05(17) . . . . ?
C11 N2 C10 C6 -49.8(2) . . . . ?
Zn1 N2 C10 C6 71.10(18) . . . . ?
C5 C6 C10 N2 -67.0(3) . . . . ?
C7 C6 C10 N2 55.0(2) . . . . ?
C10 N2 C11 C12 -75.7(2) . . . . ?
C15 N2 C11 C12 50.0(2) . . . . ?
Zn1 N2 C11 C12 164.54(15) . . . . ?
C10 N2 C11 C8 50.5(2) . . . . ?
C15 N2 C11 C8 176.29(15) . . . . ?
Zn1 N2 C11 C8 -69.20(17) . . . . ?
C9 C8 C11 N2 63.6(2) . . . . ?
C7 C8 C11 N2 -59.6(2) . . . . ?
C9 C8 C11 C12 -169.37(19) . . . . ?
C7 C8 C11 C12 67.4(2) . . . . ?
N2 C11 C12 C13 -52.8(3) . . . . ?
C8 C11 C12 C13 -177.83(18) . . . . ?
C11 C12 C13 C14 55.2(2) . . . . ?
C12 C13 C14 C15 -56.3(2) . . . . ?
C10 N2 C15 C14 73.2(2) . . . . ?
C11 N2 C15 C14 -53.7(2) . . . . ?
Zn1 N2 C15 C14 -171.25(16) . . . . ?
C13 C14 C15 N2 57.5(3) . . . . ?
Zn1 O1 C16 O2 -0.7(3) . . . . ?
Zn1 O1 C16 C17 177.43(15) . . . . ?
O3 Zn1 C16 O2 117.17(14) . . . . ?
O1 Zn1 C16 O2 179.4(2) . . . . ?
N2 Zn1 C16 O2 -12.76(16) . . . . ?
N1 Zn1 C16 O2 -108.41(14) . . . . ?
O3 Zn1 C16 O1 -62.18(16) . . . . ?
N2 Zn1 C16 O1 167.89(14) . . . . ?
N1 Zn1 C16 O1 72.24(15) . . . . ?
O3 Zn1 C16 C17 -72.4(7) . . . . ?
O1 Zn1 C16 C17 -10.2(6) . . . . ?
N2 Zn1 C16 C17 157.6(6) . . . . ?
N1 Zn1 C16 C17 62.0(7) . . . . ?
O2 C16 C17 C18 10.3(5) . . . . ?
O1 C16 C17 C18 -167.9(4) . . . . ?
Zn1 C16 C17 C18 -159.1(6) . . . . ?
O2 C16 C17 C22A -171.8(3) . . . . ?
O1 C16 C17 C22A 10.1(4) . . . . ?
Zn1 C16 C17 C22A 18.9(8) . . . . ?
O2 C16 C17 C22 -169.4(3) . . . . ?
O1 C16 C17 C22 12.4(4) . . . . ?
Zn1 C16 C17 C22 21.2(8) . . . . ?
O2 C16 C17 C18A 11.1(4) . . . . ?
O1 C16 C17 C18A -167.1(3) . . . . ?
Zn1 C16 C17 C18A -158.3(6) . . . . ?
C22A C17 C18 C19 -0.2(6) . . . . ?
C22 C17 C18 C19 -2.2(7) . . . . ?
C18A C17 C18 C19 174(3) . . . . ?
C16 C17 C18 C19 178.1(4) . . . . ?
C17 C18 C19 C20 -1.2(7) . . . . ?
C17 C18 C19 C23 177.1(4) . . . . ?
C18 C19 C20 C21 2.4(6) . . . . ?
C23 C19 C20 C21 -176.0(4) . . . . ?
C19 C20 C21 C22 -0.1(7) . . . . ?
C20 C21 C22 C17 -3.3(7) . . . . ?
C18 C17 C22 C21 4.5(7) . . . . ?
C22A C17 C22 C21 -2.5(12) . . . . ?
C18A C17 C22 C21 3.6(7) . . . . ?
C16 C17 C22 C21 -175.8(4) . . . . ?
C20 C19 C23 C24 174.8(5) . . . . ?
C18 C19 C23 C24 -3.5(7) . . . . ?
Zn1 O3 C25 O4 7.8(3) . . . . ?
Zn1 O3 C25 C26 -171.10(12) . . . . ?
O4 C25 C26 C31 166.6(2) . . . . ?
O3 C25 C26 C31 -14.4(3) . . . . ?
O4 C25 C26 C27 -16.5(3) . . . . ?
O3 C25 C26 C27 162.50(17) . . . . ?
C31 C26 C27 C28 1.0(3) . . . . ?
C25 C26 C27 C28 -176.01(17) . . . . ?
C26 C27 C28 C29 -1.5(3) . . . . ?
C26 C27 C28 C32 177.66(17) . . . . ?
C27 C28 C29 C30 0.7(3) . . . . ?
C32 C28 C29 C30 -178.45(18) . . . . ?
C28 C29 C30 C31 0.7(3) . . . . ?
C27 C26 C31 C30 0.4(3) . . . . ?
C25 C26 C31 C30 177.29(18) . . . . ?
C29 C30 C31 C26 -1.2(3) . . . . ?
C27 C28 C32 C33 165.8(2) . . . . ?
C29 C28 C32 C33 -15.1(3) . . . . ?
C22A C21A C20A C19A -1.6(6) . . . . ?
C21A C20A C19A C18A 1.3(6) . . . . ?
C21A C20A C19A C23A -177.4(4) . . . . ?
C18A C19A C23A C24A -170.8(5) . . . . ?
C20A C19A C23A C24A 7.9(7) . . . . ?
C20A C19A C18A C17 -0.9(7) . . . . ?
C23A C19A C18A C17 177.9(4) . . . . ?
C18 C17 C18A C19A -5.1(19) . . . . ?
C22A C17 C18A C19A 0.8(7) . . . . ?
C22 C17 C18A C19A -1.1(8) . . . . ?
C16 C17 C18A C19A 178.2(4) . . . . ?
C18 C17 C22A C21A 0.2(6) . . . . ?
C22 C17 C22A C21A 174.0(18) . . . . ?
C18A C17 C22A C21A -1.0(6) . . . . ?
C16 C17 C22A C21A -178.1(3) . . . . ?
C20A C21A C22A C17 1.4(7) . . . . ?
